data_4320473
loop_
_publ_author_name
'Hai-Bin Song'
'Zheng-Zhi Zhang'
'Thomas C. W. Mak'

_publ_section_title
;
 2,6-Bis(diphenylphosphino)pyridine-Bridged Hetero-Polynuclear Complexes
 Consolidated by Fe\\rightarrowM (M = Ag, Hg) Dative Bonding
;
_journal_name_full 'Inorganic Chemistry'
_journal_page_first 5928
_journal_page_last 5933
_journal_paper_doi 10.1021/ic010426u
_journal_volume 40
_journal_year 2001
_chemical_formula_sum 'C37 H23 Ag Cl Fe2 N O12 P2'
_chemical_formula_weight 990.52
_chemical_name_systematic
;
   ?
;
_space_group_IT_number 14
_symmetry_cell_setting monoclinic
_symmetry_space_group_name_Hall '-P 2ybc'
_symmetry_space_group_name_H-M 'P 1 21/c 1'
_atom_sites_solution_hydrogens geom
_atom_sites_solution_primary direct
_atom_sites_solution_secondary difmap
_audit_creation_method SHELXL-97
_cell_angle_alpha 90.00
_cell_angle_beta 95.474(6)
_cell_angle_gamma 90.00
_cell_formula_units_Z 4
_cell_length_a 18.194(5)
_cell_length_b 11.920(4)
_cell_length_c 18.205(6)
_cell_measurement_temperature 293(2)
_cell_volume 3930(2)
_computing_structure_refinement 'SHELXL-97 (Sheldrick, 1997)'
_computing_structure_solution 'SHELXS-97 (Sheldrick, 1990)'
_diffrn_ambient_temperature 293(2)
_diffrn_measured_fraction_theta_full 1.000
_diffrn_measured_fraction_theta_max 1.000
_diffrn_radiation_monochromator graphite
_diffrn_radiation_source 'fine-focus sealed tube'
_diffrn_radiation_type MoK\a
_diffrn_radiation_wavelength 0.71073
_diffrn_reflns_av_R_equivalents 0.0964
_diffrn_reflns_av_sigmaI/netI 0.1041
_diffrn_reflns_limit_h_max 19
_diffrn_reflns_limit_h_min -18
_diffrn_reflns_limit_k_max 8
_diffrn_reflns_limit_k_min -12
_diffrn_reflns_limit_l_max 19
_diffrn_reflns_limit_l_min -18
_diffrn_reflns_number 16067
_diffrn_reflns_theta_full 22.50
_diffrn_reflns_theta_max 22.50
_diffrn_reflns_theta_min 2.04
_exptl_absorpt_coefficient_mu 1.434
_exptl_absorpt_correction_T_max 1.000
_exptl_absorpt_correction_T_min 0.612
_exptl_absorpt_correction_type SADABS
_exptl_crystal_colour yellow
_exptl_crystal_density_diffrn 1.674
_exptl_crystal_density_method 'not measured'
_exptl_crystal_description plate
_exptl_crystal_F_000 1976
_exptl_crystal_size_max 0.36
_exptl_crystal_size_mid 0.20
_exptl_crystal_size_min 0.08
_refine_diff_density_max 1.811
_refine_diff_density_min -1.177
_refine_diff_density_rms 0.200
_refine_ls_extinction_coef 0.0013(4)
_refine_ls_extinction_expression Fc^*^=kFc[1+0.001xFc^2^\l^3^/sin(2\q)]^-1/4^
_refine_ls_extinction_method SHELXL
_refine_ls_goodness_of_fit_ref 1.052
_refine_ls_hydrogen_treatment mixed
_refine_ls_matrix_type full
_refine_ls_number_parameters 446
_refine_ls_number_reflns 5139
_refine_ls_number_restraints 10
_refine_ls_restrained_S_all 1.052
_refine_ls_R_factor_all 0.1600
_refine_ls_R_factor_gt 0.0935
_refine_ls_shift/su_max 0.001
_refine_ls_shift/su_mean 0.000
_refine_ls_structure_factor_coef Fsqd
_refine_ls_weighting_details 'calc w=1/[\s^2^(Fo^2^)+(0.1457P)^2^+39.8111P] where P=(Fo^2^+2Fc^2^)/3'
_refine_ls_weighting_scheme calc
_refine_ls_wR_factor_gt 0.2370
_refine_ls_wR_factor_ref 0.2919
_reflns_number_gt 2825
_reflns_number_total 5139
_reflns_threshold_expression >2sigma(I)
_cod_data_source_file ic010426u_3.cif
_cod_data_source_block CPD2
_cod_depositor_comments
;
The following automatic conversions were performed:

'_symmetry_cell_setting' value 'Monoclinic' changed to 'monoclinic'
according to the built-in table from CIF Core dictionary named
'cif_core.dic' version 2.4.1 from 2010-06-29.

Automatic conversion script
Id: cif_fix_values 1646 2011-03-28 12:23:43Z adriana 
;
_cod_database_code 4320473

loop_
_symmetry_equiv_pos_as_xyz
'x, y, z'
'-x, y+1/2, -z+1/2'
'-x, -y, -z'
'x, -y-1/2, z-1/2'

loop_
_atom_site_label
_atom_site_type_symbol
_atom_site_fract_x
_atom_site_fract_y
_atom_site_fract_z
_atom_site_U_iso_or_equiv
_atom_site_adp_type
_atom_site_occupancy
_atom_site_symmetry_multiplicity
_atom_site_calc_flag
_atom_site_refinement_flags
_atom_site_disorder_assembly
_atom_site_disorder_group
Ag1 Ag 0.37065(7) 0.49001(13) 0.12006(7) 0.0520(6) Uani 1 1 d . . .
Fe1 Fe 0.32909(12) 0.3692(2) 0.00273(12) 0.0376(7) Uani 1 1 d . . .
Fe2 Fe 0.42940(11) 0.5883(2) 0.24255(12) 0.0395(7) Uani 1 1 d . . .
P1 P 0.2103(2) 0.3814(4) 0.0329(2) 0.0334(10) Uani 1 1 d . . .
P2 P 0.3119(2) 0.6033(4) 0.2762(2) 0.0339(10) Uani 1 1 d . . .
N1 N 0.2517(6) 0.4670(11) 0.1678(6) 0.036(3) Uani 1 1 d . . .
C1 C 0.3309(9) 0.5152(16) -0.0226(9) 0.041(4) Uani 1 1 d . . .
O1 O 0.3358(8) 0.6063(13) -0.0417(8) 0.074(4) Uani 1 1 d . . .
C2 C 0.3006(9) 0.2986(16) -0.0818(10) 0.052(5) Uani 1 1 d . . .
O2 O 0.2824(8) 0.2530(16) -0.1366(8) 0.100(6) Uani 1 1 d . . .
C3 C 0.3427(10) 0.2713(16) 0.0777(11) 0.049(5) Uani 1 1 d . . .
O3 O 0.3505(7) 0.2130(16) 0.1240(7) 0.083(5) Uani 1 1 d . . .
C4 C 0.4270(12) 0.3581(18) -0.0145(10) 0.068(6) Uani 1 1 d . . .
O4 O 0.4851(8) 0.3521(16) -0.0259(8) 0.102(6) Uani 1 1 d . . .
C5 C 0.4100(9) 0.6898(17) 0.1713(11) 0.053(5) Uani 1 1 d . . .
O5 O 0.3960(9) 0.7566(13) 0.1281(7) 0.088(5) Uani 1 1 d . . .
C6 C 0.4645(10) 0.6616(19) 0.3205(11) 0.065(6) Uani 1 1 d . . .
O6 O 0.4863(8) 0.7193(19) 0.3724(9) 0.124(8) Uani 1 1 d . . .
C7 C 0.4248(11) 0.4414(17) 0.2642(10) 0.052(5) Uani 1 1 d . . .
O7 O 0.4235(9) 0.3463(14) 0.2763(8) 0.086(5) Uani 1 1 d . . .
C8 C 0.5189(10) 0.5719(18) 0.2121(11) 0.064(6) Uani 1 1 d . . .
O8 O 0.5752(8) 0.5581(16) 0.1893(9) 0.099(6) Uani 1 1 d . . .
C9 C 0.1560(5) 0.2575(8) 0.0043(6) 0.035(4) Uani 1 1 d G . .
C10 C 0.1072(6) 0.2585(8) -0.0593(5) 0.049(5) Uani 1 1 d G . .
H10A H 0.1001 0.3241 -0.0868 0.058 Uiso 1 1 calc R . .
C11 C 0.0689(5) 0.1616(11) -0.0817(5) 0.054(5) Uani 1 1 d G . .
H11A H 0.0362 0.1623 -0.1243 0.065 Uiso 1 1 calc R . .
C12 C 0.0794(6) 0.0637(8) -0.0406(7) 0.060(5) Uani 1 1 d G . .
H12A H 0.0538 -0.0011 -0.0557 0.071 Uiso 1 1 calc R . .
C13 C 0.1282(7) 0.0627(8) 0.0230(7) 0.067(6) Uani 1 1 d G . .
H13A H 0.1352 -0.0029 0.0505 0.080 Uiso 1 1 calc R . .
C14 C 0.1665(6) 0.1596(10) 0.0454(5) 0.062(5) Uani 1 1 d G . .
H14A H 0.1991 0.1589 0.0880 0.075 Uiso 1 1 calc R . .
C15 C 0.1567(6) 0.5017(8) -0.0056(5) 0.044(4) Uani 1 1 d G . .
C16 C 0.1575(6) 0.5291(9) -0.0797(5) 0.043(4) Uani 1 1 d G . .
H16A H 0.1880 0.4899 -0.1090 0.052 Uiso 1 1 calc R . .
C17 C 0.1129(6) 0.6152(10) -0.1101(5) 0.061(5) Uani 1 1 d G . .
H17A H 0.1135 0.6336 -0.1597 0.074 Uiso 1 1 calc R . .
C18 C 0.0675(6) 0.6739(10) -0.0664(7) 0.073(6) Uani 1 1 d G . .
H18A H 0.0376 0.7315 -0.0867 0.088 Uiso 1 1 calc R . .
C19 C 0.0666(6) 0.6464(11) 0.0077(7) 0.079(7) Uani 1 1 d G . .
H19A H 0.0362 0.6857 0.0370 0.095 Uiso 1 1 calc R . .
C20 C 0.1112(6) 0.5603(11) 0.0381(5) 0.058(5) Uani 1 1 d G . .
H20A H 0.1106 0.5419 0.0877 0.069 Uiso 1 1 calc R . .
C21 C 0.2034(8) 0.3950(13) 0.1327(7) 0.034(4) Uani 1 1 d . . .
C22 C 0.1485(8) 0.3479(14) 0.1695(9) 0.045(4) Uani 1 1 d . . .
H22A H 0.1151 0.2985 0.1449 0.055 Uiso 1 1 calc R . .
C23 C 0.1424(9) 0.3736(13) 0.2431(8) 0.043(4) Uani 1 1 d . . .
H23A H 0.1059 0.3411 0.2685 0.052 Uiso 1 1 calc R . .
C24 C 0.1921(9) 0.4485(16) 0.2774(9) 0.049(5) Uani 1 1 d . . .
H24A H 0.1895 0.4673 0.3266 0.059 Uiso 1 1 calc R . .
C25 C 0.2470(8) 0.4967(14) 0.2377(8) 0.039(4) Uani 1 1 d . . .
C26 C 0.2647(5) 0.7341(7) 0.2461(6) 0.033(4) Uani 1 1 d G . .
C27 C 0.1948(6) 0.7356(8) 0.2079(6) 0.056(5) Uani 1 1 d G . .
H27A H 0.1712 0.6685 0.1942 0.067 Uiso 1 1 calc R . .
C28 C 0.1603(5) 0.8373(11) 0.1901(6) 0.068(6) Uani 1 1 d G . .
H28A H 0.1135 0.8383 0.1645 0.081 Uiso 1 1 calc R . .
C29 C 0.1956(7) 0.9375(8) 0.2106(6) 0.054(5) Uani 1 1 d G . .
H29A H 0.1724 1.0056 0.1987 0.065 Uiso 1 1 calc R . .
C30 C 0.2654(7) 0.9360(7) 0.2488(7) 0.060(5) Uani 1 1 d G . .
H30A H 0.2890 1.0031 0.2625 0.072 Uiso 1 1 calc R . .
C31 C 0.3000(5) 0.8343(9) 0.2666(6) 0.052(5) Uani 1 1 d G . .
H31A H 0.3467 0.8333 0.2922 0.062 Uiso 1 1 calc R . .
C32 C 0.3054(7) 0.5952(11) 0.3750(4) 0.044(4) Uani 1 1 d G . .
C33 C 0.2519(7) 0.6583(11) 0.4058(6) 0.069(6) Uani 1 1 d G . .
H33A H 0.2193 0.7023 0.3758 0.082 Uiso 1 1 calc R . .
C34 C 0.2471(8) 0.6555(13) 0.4816(6) 0.103(9) Uani 1 1 d G . .
H34A H 0.2113 0.6977 0.5022 0.124 Uiso 1 1 calc R . .
C35 C 0.2958(9) 0.5897(15) 0.5265(4) 0.087(8) Uani 1 1 d G . .
H35A H 0.2926 0.5879 0.5772 0.105 Uiso 1 1 calc R . .
C36 C 0.3493(8) 0.5266(13) 0.4957(6) 0.098(9) Uani 1 1 d G . .
H36A H 0.3819 0.4826 0.5257 0.118 Uiso 1 1 calc R . .
C37 C 0.3541(7) 0.5293(11) 0.4200(7) 0.069(6) Uani 1 1 d G . .
H37A H 0.3899 0.4871 0.3993 0.083 Uiso 1 1 calc R . .
Cl1 Cl -0.0021(3) 0.6025(5) 0.2572(3) 0.0720(15) Uani 1 1 d D . .
O9 O -0.0103(10) 0.4873(8) 0.2758(11) 0.152(9) Uani 1 1 d D . .
O10 O 0.0236(10) 0.6079(17) 0.1860(5) 0.169(10) Uani 1 1 d D . .
O11 O 0.0513(11) 0.6522(18) 0.3090(10) 0.300 Uiso 1 1 d D . .
O12 O -0.0710(7) 0.6572(17) 0.2568(13) 0.300 Uiso 1 1 d D . .

loop_
_atom_site_aniso_label
_atom_site_aniso_U_11
_atom_site_aniso_U_22
_atom_site_aniso_U_33
_atom_site_aniso_U_23
_atom_site_aniso_U_13
_atom_site_aniso_U_12
Ag1 0.0402(8) 0.0776(12) 0.0407(8) -0.0148(7) 0.0165(6) -0.0131(8)
Fe1 0.0323(13) 0.0486(16) 0.0342(13) -0.0058(11) 0.0146(10) 0.0030(12)
Fe2 0.0269(12) 0.0537(17) 0.0385(13) -0.0018(11) 0.0061(10) 0.0017(12)
P1 0.029(2) 0.044(3) 0.029(2) -0.0006(18) 0.0103(17) 0.001(2)
P2 0.030(2) 0.044(3) 0.030(2) 0.0019(18) 0.0109(17) -0.003(2)
N1 0.032(7) 0.053(9) 0.026(7) 0.007(6) 0.009(6) -0.010(7)
C1 0.042(9) 0.038(11) 0.044(9) -0.005(8) 0.015(7) -0.006(9)
O1 0.072(9) 0.072(11) 0.082(10) 0.007(8) 0.029(7) -0.018(9)
C2 0.046(10) 0.062(13) 0.051(11) -0.043(10) 0.017(8) -0.008(10)
O2 0.096(11) 0.137(15) 0.072(10) -0.054(11) 0.026(9) -0.012(11)
C3 0.048(11) 0.051(12) 0.053(12) 0.011(10) 0.019(9) 0.014(10)
O3 0.051(8) 0.143(15) 0.055(9) 0.024(9) 0.015(7) 0.051(9)
C4 0.073(15) 0.080(16) 0.057(13) 0.009(11) 0.034(11) 0.011(12)
O4 0.041(8) 0.185(19) 0.087(11) 0.028(11) 0.046(8) 0.017(10)
C5 0.031(9) 0.061(13) 0.069(13) 0.001(11) 0.016(9) 0.002(10)
O5 0.135(13) 0.070(10) 0.063(9) 0.036(8) 0.031(8) 0.068(10)
C6 0.049(11) 0.096(17) 0.051(12) -0.012(11) 0.006(9) -0.024(12)
O6 0.072(10) 0.21(2) 0.096(12) -0.077(14) 0.026(9) -0.050(13)
C7 0.068(12) 0.041(12) 0.050(11) -0.005(9) 0.014(9) 0.007(11)
O7 0.097(11) 0.071(11) 0.093(11) 0.018(9) 0.030(9) 0.015(10)
C8 0.038(11) 0.071(15) 0.084(15) 0.010(12) 0.016(10) -0.003(11)
O8 0.053(9) 0.135(15) 0.116(13) 0.015(11) 0.041(9) 0.021(10)
C9 0.020(8) 0.047(11) 0.040(9) 0.004(8) 0.018(7) -0.004(8)
C10 0.033(9) 0.069(14) 0.044(10) 0.000(9) 0.004(8) -0.013(9)
C11 0.038(10) 0.074(15) 0.050(11) -0.025(11) 0.006(8) 0.007(11)
C12 0.050(11) 0.047(13) 0.084(15) -0.014(11) 0.018(11) -0.031(10)
C13 0.079(14) 0.051(13) 0.071(14) -0.013(11) 0.010(12) -0.035(12)
C14 0.056(12) 0.057(14) 0.073(13) 0.005(11) 0.003(10) -0.002(11)
C15 0.042(9) 0.043(10) 0.050(10) -0.010(9) 0.012(8) 0.005(9)
C16 0.043(9) 0.052(12) 0.034(9) 0.002(8) 0.007(7) 0.012(9)
C17 0.063(12) 0.073(15) 0.046(11) 0.012(10) -0.001(10) -0.007(12)
C18 0.039(11) 0.088(17) 0.095(17) 0.021(13) 0.020(11) 0.035(11)
C19 0.056(13) 0.11(2) 0.072(14) -0.001(13) 0.019(11) 0.044(13)
C20 0.044(10) 0.083(15) 0.048(11) 0.011(10) 0.015(9) 0.023(11)
C21 0.034(8) 0.045(10) 0.022(8) -0.006(7) 0.004(7) 0.014(8)
C22 0.033(9) 0.054(12) 0.051(11) 0.008(9) 0.014(8) -0.012(9)
C23 0.055(11) 0.037(10) 0.042(10) 0.008(8) 0.029(8) -0.011(9)
C24 0.042(10) 0.067(13) 0.043(10) -0.014(9) 0.024(8) -0.017(10)
C25 0.044(9) 0.044(10) 0.032(9) 0.007(8) 0.019(7) 0.014(9)
C26 0.028(8) 0.036(10) 0.036(8) -0.005(7) 0.016(7) 0.003(8)
C27 0.049(11) 0.050(13) 0.066(12) -0.004(10) -0.008(9) -0.007(10)
C28 0.062(13) 0.057(14) 0.081(14) 0.002(11) -0.009(11) 0.007(12)
C29 0.054(11) 0.059(14) 0.051(11) 0.014(10) 0.013(9) 0.029(11)
C30 0.069(13) 0.044(12) 0.070(13) -0.002(10) 0.023(11) -0.006(11)
C31 0.047(10) 0.043(12) 0.068(12) -0.010(9) 0.016(9) -0.005(10)
C32 0.052(10) 0.046(11) 0.037(9) 0.003(8) 0.017(8) 0.003(9)
C33 0.086(15) 0.087(16) 0.036(11) 0.003(10) 0.023(10) 0.005(13)
C34 0.11(2) 0.15(3) 0.052(14) -0.037(15) 0.039(14) 0.006(19)
C35 0.084(16) 0.15(2) 0.030(11) -0.002(13) 0.006(11) 0.014(17)
C36 0.099(18) 0.14(2) 0.057(14) 0.036(15) -0.007(13) -0.032(18)
C37 0.078(14) 0.085(16) 0.047(12) 0.003(11) 0.021(10) 0.011(13)
Cl1 0.081(4) 0.075(4) 0.064(3) -0.008(3) 0.022(3) 0.000(3)
O9 0.127(16) 0.102(16) 0.22(2) 0.078(16) -0.011(16) -0.023(13)
O10 0.130(17) 0.28(3) 0.101(15) 0.054(17) 0.039(12) -0.005(19)

loop_
_atom_type_symbol
_atom_type_description
_atom_type_scat_dispersion_real
_atom_type_scat_dispersion_imag
_atom_type_scat_source
C C 0.0033 0.0016 'International Tables Vol C Tables 4.2.6.8 and 6.1.1.4'
H H 0.0000 0.0000 'International Tables Vol C Tables 4.2.6.8 and 6.1.1.4'
N N 0.0061 0.0033 'International Tables Vol C Tables 4.2.6.8 and 6.1.1.4'
O O 0.0106 0.0060 'International Tables Vol C Tables 4.2.6.8 and 6.1.1.4'
P P 0.1023 0.0942 'International Tables Vol C Tables 4.2.6.8 and 6.1.1.4'
Cl Cl 0.1484 0.1585 'International Tables Vol C Tables 4.2.6.8 and 6.1.1.4'
Fe Fe 0.3463 0.8444 'International Tables Vol C Tables 4.2.6.8 and 6.1.1.4'
Ag Ag -0.8971 1.1015 'International Tables Vol C Tables 4.2.6.8 and 6.1.1.4'

loop_
_geom_angle_atom_site_label_1
_geom_angle_atom_site_label_2
_geom_angle_atom_site_label_3
_geom_angle
_geom_angle_site_symmetry_1
_geom_angle_site_symmetry_3
_geom_angle_publ_flag
N1 Ag1 Fe1 91.8(3) . . ?
N1 Ag1 C5 101.4(5) . . ?
Fe1 Ag1 C5 146.3(4) . . ?
N1 Ag1 C1 101.3(4) . . ?
Fe1 Ag1 C1 39.9(4) . . ?
C5 Ag1 C1 106.5(6) . . ?
N1 Ag1 Fe2 92.9(3) . . ?
Fe1 Ag1 Fe2 170.98(9) . . ?
C5 Ag1 Fe2 39.5(4) . . ?
C1 Ag1 Fe2 145.7(4) . . ?
C2 Fe1 C3 110.9(9) . . ?
C2 Fe1 C1 104.2(8) . . ?
C3 Fe1 C1 144.9(8) . . ?
C2 Fe1 C4 91.4(8) . . ?
C3 Fe1 C4 91.0(8) . . ?
C1 Fe1 C4 89.1(8) . . ?
C2 Fe1 P1 91.9(5) . . ?
C3 Fe1 P1 85.6(5) . . ?
C1 Fe1 P1 92.4(5) . . ?
C4 Fe1 P1 175.9(6) . . ?
C2 Fe1 Ag1 174.8(7) . . ?
C3 Fe1 Ag1 74.3(6) . . ?
C1 Fe1 Ag1 70.6(5) . . ?
C4 Fe1 Ag1 88.3(7) . . ?
P1 Fe1 Ag1 88.59(12) . . ?
C6 Fe2 C8 92.0(9) . . ?
C6 Fe2 C5 106.5(9) . . ?
C8 Fe2 C5 88.3(8) . . ?
C6 Fe2 C7 109.4(9) . . ?
C8 Fe2 C7 91.4(9) . . ?
C5 Fe2 C7 144.1(8) . . ?
C6 Fe2 P2 91.2(6) . . ?
C8 Fe2 P2 176.8(7) . . ?
C5 Fe2 P2 91.0(5) . . ?
C7 Fe2 P2 87.3(6) . . ?
C6 Fe2 Ag1 175.8(7) . . ?
C8 Fe2 Ag1 89.8(7) . . ?
C5 Fe2 Ag1 69.7(6) . . ?
C7 Fe2 Ag1 74.4(6) . . ?
P2 Fe2 Ag1 87.00(12) . . ?
C9 P1 C15 105.6(5) . . ?
C9 P1 C21 105.4(6) . . ?
C15 P1 C21 102.9(6) . . ?
C9 P1 Fe1 112.3(4) . . ?
C15 P1 Fe1 116.1(4) . . ?
C21 P1 Fe1 113.5(5) . . ?
C32 P2 C25 104.0(6) . . ?
C32 P2 C26 105.5(5) . . ?
C25 P2 C26 102.1(6) . . ?
C32 P2 Fe2 114.3(4) . . ?
C25 P2 Fe2 115.4(5) . . ?
C26 P2 Fe2 114.1(4) . . ?
C25 N1 C21 121.7(12) . . ?
C25 N1 Ag1 117.0(10) . . ?
C21 N1 Ag1 117.8(9) . . ?
O1 C1 Fe1 175.4(15) . . ?
O1 C1 Ag1 112.6(13) . . ?
Fe1 C1 Ag1 69.5(6) . . ?
O2 C2 Fe1 179.7(18) . . ?
O3 C3 Fe1 178.9(18) . . ?
O4 C4 Fe1 178.9(19) . . ?
O5 C5 Fe2 177.0(17) . . ?
O5 C5 Ag1 110.8(15) . . ?
Fe2 C5 Ag1 70.9(7) . . ?
O6 C6 Fe2 175(2) . . ?
O7 C7 Fe2 177.7(17) . . ?
O8 C8 Fe2 176(2) . . ?
C10 C9 C14 120.0 . . ?
C10 C9 P1 121.0(6) . . ?
C14 C9 P1 118.9(6) . . ?
C9 C10 C11 120.0 . . ?
C10 C11 C12 120.0 . . ?
C13 C12 C11 120.0 . . ?
C12 C13 C14 120.0 . . ?
C13 C14 C9 120.0 . . ?
C16 C15 C20 120.0 . . ?
C16 C15 P1 119.9(6) . . ?
C20 C15 P1 119.9(6) . . ?
C17 C16 C15 120.0 . . ?
C16 C17 C18 120.0 . . ?
C19 C18 C17 120.0 . . ?
C20 C19 C18 120.0 . . ?
C19 C20 C15 120.0 . . ?
N1 C21 C22 120.1(13) . . ?
N1 C21 P1 115.0(11) . . ?
C22 C21 P1 124.5(12) . . ?
C21 C22 C23 120.5(15) . . ?
C24 C23 C22 118.1(14) . . ?
C23 C24 C25 120.0(15) . . ?
N1 C25 C24 119.6(15) . . ?
N1 C25 P2 117.0(11) . . ?
C24 C25 P2 123.4(12) . . ?
C27 C26 C31 120.0 . . ?
C27 C26 P2 122.6(6) . . ?
C31 C26 P2 117.3(6) . . ?
C26 C27 C28 120.0 . . ?
C27 C28 C29 120.0 . . ?
C30 C29 C28 120.0 . . ?
C31 C30 C29 120.0 . . ?
C30 C31 C26 120.0 . . ?
C33 C32 C37 120.0 . . ?
C33 C32 P2 119.0(7) . . ?
C37 C32 P2 121.0(7) . . ?
C32 C33 C34 120.0 . . ?
C33 C34 C35 120.0 . . ?
C36 C35 C34 120.0 . . ?
C35 C36 C37 120.0 . . ?
C36 C37 C32 120.0 . . ?
O12 Cl1 O11 111.3(7) . . ?
O12 Cl1 O10 110.0(7) . . ?
O11 Cl1 O10 108.9(7) . . ?
O12 Cl1 O9 109.5(7) . . ?
O11 Cl1 O9 109.0(7) . . ?
O10 Cl1 O9 108.2(7) . . ?

loop_
_geom_bond_atom_site_label_1
_geom_bond_atom_site_label_2
_geom_bond_distance
_geom_bond_site_symmetry_2
_geom_bond_publ_flag
Ag1 N1 2.423(11) . ?
Ag1 Fe1 2.627(3) . ?
Ag1 C5 2.63(2) . ?
Ag1 C1 2.646(16) . ?
Ag1 Fe2 2.652(3) . ?
Fe1 C2 1.787(16) . ?
Fe1 C3 1.80(2) . ?
Fe1 C1 1.801(19) . ?
Fe1 C4 1.84(2) . ?
Fe1 P1 2.284(4) . ?
Fe2 C6 1.73(2) . ?
Fe2 C8 1.780(19) . ?
Fe2 C5 1.78(2) . ?
Fe2 C7 1.80(2) . ?
Fe2 P2 2.287(4) . ?
P1 C9 1.825(9) . ?
P1 C15 1.835(9) . ?
P1 C21 1.841(14) . ?
P2 C32 1.816(8) . ?
P2 C25 1.827(17) . ?
P2 C26 1.838(9) . ?
N1 C25 1.332(18) . ?
N1 C21 1.345(19) . ?
C1 O1 1.146(19) . ?
C2 O2 1.157(19) . ?
C3 O3 1.091(19) . ?
C4 O4 1.10(2) . ?
C5 O5 1.13(2) . ?
C6 O6 1.21(2) . ?
C7 O7 1.15(2) . ?
C8 O8 1.15(2) . ?
C9 C10 1.3900 . ?
C9 C14 1.3900 . ?
C10 C11 1.3900 . ?
C11 C12 1.3900 . ?
C12 C13 1.3900 . ?
C13 C14 1.3900 . ?
C15 C16 1.3900 . ?
C15 C20 1.3900 . ?
C16 C17 1.3900 . ?
C17 C18 1.3900 . ?
C18 C19 1.3900 . ?
C19 C20 1.3900 . ?
C21 C22 1.37(2) . ?
C22 C23 1.39(2) . ?
C23 C24 1.38(2) . ?
C24 C25 1.41(2) . ?
C26 C27 1.3900 . ?
C26 C31 1.3900 . ?
C27 C28 1.3900 . ?
C28 C29 1.3900 . ?
C29 C30 1.3900 . ?
C30 C31 1.3900 . ?
C32 C33 1.3900 . ?
C32 C37 1.3900 . ?
C33 C34 1.3900 . ?
C34 C35 1.3900 . ?
C35 C36 1.3900 . ?
C36 C37 1.3900 . ?
Cl1 O12 1.413(5) . ?
Cl1 O11 1.417(5) . ?
Cl1 O10 1.421(5) . ?
Cl1 O9 1.425(5) . ?
